data_7108060
loop_
_publ_author_name
'Philip C. Andrews'
'Madleen Busse'
'Peter C. Junk'
'Craig M. Forsyth'
'Roshani Peiris'

_publ_section_title
;
 Sulfonato-encapsulated bismuth(III) oxido-clusters from Bi2O3 in water
 under mild conditions
;
_journal_name_full Chem.Commun.
_journal_page_first 7583
_journal_paper_doi 10.1039/c2cc33495j
_journal_volume 48
_journal_year 2012
_chemical_absolute_configuration ad
_chemical_formula_moiety 'C180 H298 Bi18 O104 S18, 21(H2 O)'
_chemical_formula_sum 'C180 H340 Bi18 O125 S18'
_chemical_formula_weight 8843.24
_chemical_name_systematic
;
?
;
_space_group_IT_number 5
_symmetry_cell_setting monoclinic
_symmetry_space_group_name_Hall 'C 2y'
_symmetry_space_group_name_H-M 'C 1 2 1'
_atom_sites_solution_hydrogens geom
_atom_sites_solution_primary direct
_atom_sites_solution_secondary difmap
_audit_creation_method SHELXL-97
_cell_angle_alpha 90.00
_cell_angle_beta 102.00(3)
_cell_angle_gamma 90.00
_cell_formula_units_Z 2
_cell_length_a 30.797(6)
_cell_length_b 19.123(4)
_cell_length_c 22.706(5)
_cell_measurement_reflns_used 48107
_cell_measurement_temperature 100(2)
_cell_measurement_theta_max 26.62
_cell_measurement_theta_min 1.78
_cell_volume 13080(5)
_computing_cell_refinement XDS
_computing_data_collection BluIce
_computing_data_reduction XDS
_computing_structure_refinement 'SHELXL-97 (Sheldrick, 1997)'
_computing_structure_solution 'SHELXS-97 (Sheldrick, 1990)'
_diffrn_ambient_temperature 100(2)
_diffrn_measured_fraction_theta_full 0.991
_diffrn_measured_fraction_theta_max 0.962
_diffrn_measurement_device_type 'ADSC Quantum 201r CCD'
_diffrn_measurement_method '\f scan'
_diffrn_radiation_monochromator silicon
_diffrn_radiation_source 'MX2 beamline, Australian Synchrotron'
_diffrn_radiation_type synchrotron
_diffrn_radiation_wavelength 0.71070
_diffrn_reflns_av_R_equivalents 0.0420
_diffrn_reflns_av_sigmaI/netI 0.0466
_diffrn_reflns_limit_h_max 37
_diffrn_reflns_limit_h_min -37
_diffrn_reflns_limit_k_max 24
_diffrn_reflns_limit_k_min -23
_diffrn_reflns_limit_l_max 28
_diffrn_reflns_limit_l_min -26
_diffrn_reflns_number 48278
_diffrn_reflns_theta_full 25.00
_diffrn_reflns_theta_max 26.62
_diffrn_reflns_theta_min 1.78
_diffrn_standards_number 0
_exptl_absorpt_coefficient_mu 12.299
_exptl_absorpt_correction_type none
_exptl_crystal_colour colourless
_exptl_crystal_density_diffrn 2.245
_exptl_crystal_density_method 'not measured'
_exptl_crystal_description prismatic
_exptl_crystal_F_000 8404
_exptl_crystal_size_max 0.02
_exptl_crystal_size_mid 0.01
_exptl_crystal_size_min 0.01
_refine_diff_density_max 1.741
_refine_diff_density_min -1.804
_refine_diff_density_rms 0.194
_refine_ls_abs_structure_details 'Flack H D (1983), Acta Cryst. A39, 876-881'
_refine_ls_abs_structure_Flack 0.017(3)
_refine_ls_extinction_method none
_refine_ls_goodness_of_fit_ref 1.053
_refine_ls_hydrogen_treatment constr
_refine_ls_matrix_type fullcycle
_refine_ls_number_parameters 1637
_refine_ls_number_reflns 25425
_refine_ls_number_restraints 79
_refine_ls_restrained_S_all 1.054
_refine_ls_R_factor_all 0.0304
_refine_ls_R_factor_gt 0.0302
_refine_ls_shift/su_max 0.005
_refine_ls_shift/su_mean 0.000
_refine_ls_structure_factor_coef Fsqd
_refine_ls_weighting_details 'calc w=1/[\s^2^(Fo^2^)+(0.0454P)^2^+107.4436P] where P=(Fo^2^+2Fc^2^)/3'
_refine_ls_weighting_scheme calc
_refine_ls_wR_factor_gt 0.0804
_refine_ls_wR_factor_ref 0.0805
_reflns_number_gt 25248
_reflns_number_total 25425
_reflns_threshold_expression >2sigma(I)
_cod_data_source_file c2cc33495j.txt
_cod_data_source_block mb582a
_cod_original_sg_symbol_H-M 'C 2'
_cod_database_code 7108060

loop_
_symmetry_equiv_pos_as_xyz
'x, y, z'
'-x, y, -z'
'x+1/2, y+1/2, z'
'-x+1/2, y+1/2, -z'

loop_
_atom_site_label
_atom_site_type_symbol
_atom_site_fract_x
_atom_site_fract_y
_atom_site_fract_z
_atom_site_U_iso_or_equiv
_atom_site_adp_type
_atom_site_occupancy
_atom_site_symmetry_multiplicity
_atom_site_calc_flag
_atom_site_refinement_flags
_atom_site_disorder_assembly
_atom_site_disorder_group
Bi1 Bi 0.946881(8) 0.577110(14) 0.573981(11) 0.014 Uani 1 1 d . A .
Bi2 Bi 0.836644(9) 0.655859(14) 0.579580(12) 0.016 Uani 1 1 d . A .
Bi3 Bi 0.850679(9) 0.466496(14) 0.592723(12) 0.015 Uani 1 1 d . A .
Bi4 Bi 0.945655(9) 0.493276(14) 0.718736(11) 0.015 Uani 1 1 d . . .
Bi5 Bi 0.838697(8) 0.573762(13) 0.725522(11) 0.015 Uani 1 1 d . A .
Bi6 Bi 0.932173(9) 0.684100(14) 0.703426(12) 0.015 Uani 1 1 d . A .
Bi7 Bi 0.955912(8) 0.592743(14) 0.887110(10) 0.013 Uani 1 1 d . . .
Bi8 Bi 1.0000 0.72519(2) 1.0000 0.017 Uani 1 2 d S . .
Bi9 Bi 1.074502(8) 0.589714(15) 0.964988(11) 0.015 Uani 1 1 d . . .
Bi10 Bi 1.0000 0.455061(19) 1.0000 0.014 Uani 1 2 d S . .
S1 S 0.99973(6) 0.75681(10) 0.60163(8) 0.017 Uani 1 1 d . H .
S2 S 0.92489(7) 0.39647(10) 0.49785(9) 0.022 Uani 1 1 d . H .
S3 S 0.75328(7) 0.54957(12) 0.47220(9) 0.026 Uani 1 1 d . H .
S4 S 0.75145(6) 0.44504(10) 0.66781(9) 0.020 Uani 1 1 d . H .
S5 S 0.92910(5) 0.40084(9) 0.84516(7) 0.013 Uani 1 1 d . . .
S6 S 0.82986(6) 0.62808(10) 0.87189(8) 0.017 Uani 1 1 d . . .
S7 S 0.94219(7) 0.78568(10) 0.84004(8) 0.023 Uani 1 1 d . . .
S8 S 1.05110(6) 0.62177(10) 0.80134(8) 0.018 Uani 1 1 d . . .
S9 S 1.07191(9) 0.36048(14) 0.88371(14) 0.042 Uani 1 1 d . . .
O1 O 0.86577(16) 0.5634(3) 0.5344(2) 0.016 Uani 1 1 d . . .
H1 H 0.8559 0.5592 0.4897 0.019 Uiso 1 1 calc R H .
O2 O 0.90688(17) 0.6561(3) 0.6112(2) 0.017 Uani 1 1 d . . .
O3 O 0.97715(16) 0.5914(3) 0.6747(2) 0.015 Uani 1 1 d . A .
H3 H 1.0101 0.5974 0.6862 0.018 Uiso 1 1 calc R . .
O4 O 0.92020(15) 0.4944(3) 0.6235(2) 0.013 Uani 1 1 d . A .
O5 O 0.91101(15) 0.5829(2) 0.7350(2) 0.011 Uani 1 1 d . A .
O6 O 0.87284(16) 0.4618(3) 0.7033(2) 0.016 Uani 1 1 d . A .
H6 H 0.8652 0.4187 0.7240 0.019 Uiso 1 1 calc R . .
O7 O 0.82995(17) 0.5624(3) 0.6306(2) 0.016 Uani 1 1 d . . .
O8 O 0.85444(16) 0.6820(3) 0.6921(2) 0.015 Uani 1 1 d . . .
H8 H 0.8398 0.7235 0.7066 0.018 Uiso 1 1 calc R H .
O9 O 1.0257(2) 0.5147(4) 0.6008(3) 0.031 Uani 1 1 d . . .
O10 O 0.8540(2) 0.7102(3) 0.4827(3) 0.030 Uani 1 1 d . . .
O11 O 0.7814(5) 0.7755(7) 0.5974(6) 0.097 Uani 1 1 d U . .
O12 O 0.92607(18) 0.6388(3) 0.4582(2) 0.023 Uani 1 1 d . . .
O13 O 0.93275(17) 0.6692(3) 0.9550(2) 0.015 Uani 1 1 d . . .
H13 H 0.9067 0.6999 0.9388 0.018 Uiso 1 1 calc R . .
O14 O 1.01325(16) 0.6468(3) 0.9391(2) 0.013 Uani 1 1 d . H .
O15 O 0.94954(16) 0.5316(3) 0.9654(2) 0.014 Uani 1 1 d . . .
O16 O 1.02139(16) 0.5120(3) 0.9179(2) 0.016 Uani 1 1 d . H .
H16 H 1.0293 0.4816 0.8859 0.019 Uiso 1 1 calc R . .
O17 O 1.12887(18) 0.4793(3) 0.9793(2) 0.023 Uani 1 1 d . H .
O18 O 0.99719(18) 0.6884(3) 0.5717(2) 0.020 Uani 1 1 d . . .
O19 O 0.99415(18) 0.7481(3) 0.6634(2) 0.017 Uani 1 1 d . . .
O20 O 1.03884(18) 0.7960(3) 0.5960(3) 0.023 Uani 1 1 d . . .
O21 O 0.8951(2) 0.7996(3) 0.6521(3) 0.033 Uani 1 1 d . . .
O22 O 0.87886(19) 0.4001(3) 0.5059(2) 0.023 Uani 1 1 d . . .
O23 O 0.9452(2) 0.4668(3) 0.4988(3) 0.025 Uani 1 1 d . . .
O24 O 0.9302(2) 0.3565(3) 0.4456(3) 0.029 Uani 1 1 d . . .
O25 O 0.8824(2) 0.3403(3) 0.6278(3) 0.023 Uani 1 1 d . . .
O26 O 0.7832(2) 0.4925(4) 0.4949(3) 0.035 Uani 1 1 d . . .
O27 O 0.7603(2) 0.6096(3) 0.5146(3) 0.030 Uani 1 1 d . . .
O28 O 0.7069(2) 0.5286(5) 0.4546(3) 0.045 Uani 1 1 d . . .
O29 O 0.85974(18) 0.5381(3) 0.4140(2) 0.024 Uani 1 1 d . . .
O30 O 0.78083(19) 0.4149(3) 0.6314(3) 0.022 Uani 1 1 d . . .
O31 O 0.77610(19) 0.4815(3) 0.7212(2) 0.023 Uani 1 1 d . . .
O32 O 0.7203(2) 0.3940(3) 0.6830(3) 0.029 Uani 1 1 d . . .
O33 O 0.7599(2) 0.6362(3) 0.6827(3) 0.032 Uani 1 1 d . . .
O34 O 0.93715(17) 0.4749(3) 0.8311(2) 0.016 Uani 1 1 d . H .
O35 O 0.95634(16) 0.3797(3) 0.9033(2) 0.017 Uani 1 1 d . H .
O36 O 0.93327(17) 0.3556(3) 0.7955(2) 0.018 Uani 1 1 d . H .
O37 O 0.83770(18) 0.3354(3) 0.7380(2) 0.020 Uani 1 1 d . . .
O38 O 0.86651(17) 0.5856(3) 0.8580(2) 0.021 Uani 1 1 d . A .
O39 O 0.84491(18) 0.6858(3) 0.9123(3) 0.024 Uani 1 1 d . H .
O40 O 0.79920(19) 0.6492(3) 0.8166(2) 0.025 Uani 1 1 d . A .
O41 O 0.8306(2) 0.6288(4) 1.0310(3) 0.032 Uani 1 1 d . . .
O42 O 0.9781(2) 0.7913(3) 0.8931(3) 0.028 Uani 1 1 d . . .
O43 O 0.9308(2) 0.7113(3) 0.8251(3) 0.026 Uani 1 1 d . A .
O44 O 0.9503(2) 0.8243(3) 0.7887(3) 0.031 Uani 1 1 d . A .
O45 O 0.8587(3) 0.9210(5) 0.7655(5) 0.029 Uani 0.60 1 d PU A 1
O45' O 0.9339(5) 0.8323(9) 0.9929(7) 0.031 Uiso 0.40 1 d P A 2
O46 O 1.00464(17) 0.6009(3) 0.8006(2) 0.021 Uani 1 1 d . A .
O47 O 1.08223(16) 0.5922(3) 0.8527(2) 0.020 Uani 1 1 d . H .
O48 O 1.06346(18) 0.6060(3) 0.7448(2) 0.026 Uani 1 1 d . H .
O49 O 1.0959(2) 0.7301(4) 0.9366(3) 0.036 Uani 1 1 d . H .
O50 O 1.0537(3) 0.4223(4) 0.8449(4) 0.049 Uani 1 1 d . . .
O51 O 1.0674(2) 0.3698(4) 0.9467(3) 0.038 Uani 1 1 d . . .
O52 O 1.1175(3) 0.3422(6) 0.8815(5) 0.081 Uani 1 1 d . . .
O53 O 1.0934(5) 0.2152(6) 0.7882(7) 0.056 Uani 0.70 1 d P B 1
O53' O 1.1014(7) 0.1943(12) 0.8006(9) 0.030 Uiso 0.30 1 d PD C 2
C1 C 0.9388(3) 0.8684(4) 0.5946(4) 0.025 Uani 1 1 d . . .
C2 C 0.9038(3) 0.8562(5) 0.6321(5) 0.034 Uani 1 1 d . D .
C3 C 0.8856(9) 0.9279(13) 0.6449(12) 0.051 Uani 0.60 1 d P D 1
H3A H 0.8948 0.9409 0.6879 0.062 Uiso 0.60 1 calc PR D 1
H3B H 0.8528 0.9297 0.6327 0.062 Uiso 0.60 1 calc PR D 1
C4 C 0.9079(4) 0.9746(6) 0.6045(5) 0.047 Uani 1 1 d U . .
H4 H 0.8921 1.0196 0.5920 0.056 Uiso 1 1 calc R D 1
C5 C 0.9541(4) 0.9829(5) 0.6435(5) 0.048 Uani 1 1 d . D .
H5A H 0.9526 0.9938 0.6857 0.057 Uiso 1 1 calc R . .
H5B H 0.9708 1.0205 0.6279 0.057 Uiso 1 1 calc R . .
C6 C 0.9763(3) 0.9095(5) 0.6389(4) 0.033 Uani 1 1 d . D .
H6A H 0.9840 0.8863 0.6787 0.040 Uiso 1 1 calc R . .
H6B H 1.0035 0.9138 0.6222 0.040 Uiso 1 1 calc R . .
C7 C 0.9158(3) 0.9282(5) 0.5515(4) 0.031 Uani 1 1 d U D .
C8' C 0.8742(10) 0.8932(13) 0.4999(16) 0.042 Uani 0.40 1 d P D 2
H8'1 H 0.8527 0.8709 0.5204 0.063 Uiso 0.40 1 calc PR D 2
H8'2 H 0.8862 0.8582 0.4761 0.063 Uiso 0.40 1 calc PR D 2
H8'3 H 0.8593 0.9302 0.4732 0.063 Uiso 0.40 1 calc PR D 2
C9 C 0.9458(4) 0.9602(5) 0.5124(5) 0.043 Uani 1 1 d . . .
H9A H 0.9490 0.9272 0.4805 0.065 Uiso 1 1 calc R D .
H9B H 0.9751 0.9701 0.5374 0.065 Uiso 1 1 calc R . .
H9C H 0.9326 1.0038 0.4942 0.065 Uiso 1 1 calc R . .
C10 C 0.9526(3) 0.8035(4) 0.5631(4) 0.021 Uani 1 1 d . H .
H10A H 0.9584 0.8184 0.5236 0.026 Uiso 1 1 calc R . .
H10B H 0.9271 0.7709 0.5550 0.026 Uiso 1 1 calc R . .
C11 C 0.9386(3) 0.2839(4) 0.5804(3) 0.021 Uani 1 1 d . . .
C12 C 0.9042(3) 0.2900(4) 0.6203(4) 0.023 Uani 1 1 d . H .
C13 C 0.9033(3) 0.2202(4) 0.6513(4) 0.030 Uani 1 1 d . . .
H13A H 0.8739 0.1974 0.6391 0.036 Uiso 1 1 calc R H .
H13B H 0.9106 0.2253 0.6956 0.036 Uiso 1 1 calc R . .
C14 C 0.9391(3) 0.1794(4) 0.6287(4) 0.030 Uani 1 1 d U H .
H14 H 0.9518 0.1391 0.6548 0.036 Uiso 1 1 calc R . .
C15 C 0.9190(4) 0.1598(5) 0.5624(5) 0.041 Uani 1 1 d . . .
H15A H 0.8889 0.1397 0.5583 0.050 Uiso 1 1 calc R H .
H15B H 0.9381 0.1260 0.5466 0.050 Uiso 1 1 calc R . .
C16 C 0.9175(3) 0.2320(4) 0.5296(4) 0.030 Uani 1 1 d . H .
H16A H 0.9349 0.2305 0.4976 0.036 Uiso 1 1 calc R . .
H16B H 0.8866 0.2455 0.5116 0.036 Uiso 1 1 calc R . .
C17 C 0.9728(3) 0.2377(5) 0.6233(4) 0.027 Uani 1 1 d . H .
C18 C 0.9942(4) 0.2744(6) 0.6817(4) 0.039 Uani 1 1 d . . .
H18A H 1.0150 0.3100 0.6733 0.059 Uiso 1 1 calc R H .
H18B H 1.0102 0.2401 0.7102 0.059 Uiso 1 1 calc R . .
H18C H 0.9711 0.2968 0.6991 0.059 Uiso 1 1 calc R . .
C19 C 1.0115(3) 0.2102(5) 0.5947(5) 0.038 Uani 1 1 d . . .
H19A H 0.9992 0.1855 0.5571 0.057 Uiso 1 1 calc R H .
H19B H 1.0301 0.1780 0.6228 0.057 Uiso 1 1 calc R . .
H19C H 1.0295 0.2497 0.5863 0.057 Uiso 1 1 calc R . .
C20 C 0.9560(3) 0.3532(5) 0.5620(4) 0.027 Uani 1 1 d . H .
H20A H 0.9863 0.3450 0.5549 0.032 Uiso 1 1 calc R . .
H20B H 0.9590 0.3855 0.5967 0.032 Uiso 1 1 calc R . .
C21 C 0.7823(3) 0.5340(4) 0.3629(4) 0.023 Uani 1 1 d . H .
C22 C 0.8323(3) 0.5243(4) 0.3698(4) 0.022 Uani 1 1 d . . .
C23 C 0.8415(3) 0.4958(6) 0.3105(4) 0.035 Uani 1 1 d . . .
H23A H 0.8547 0.4484 0.3155 0.042 Uiso 1 1 calc R . .
H23B H 0.8611 0.5273 0.2932 0.042 Uiso 1 1 calc R . .
C24 C 0.7934(3) 0.4946(6) 0.2714(4) 0.035 Uani 1 1 d . . .
H24 H 0.7920 0.4940 0.2270 0.042 Uiso 1 1 calc R . .
C25 C 0.7678(4) 0.4340(6) 0.2941(5) 0.042 Uani 1 1 d . . .
H25A H 0.7386 0.4265 0.2668 0.051 Uiso 1 1 calc R . .
H25B H 0.7850 0.3899 0.2973 0.051 Uiso 1 1 calc R . .
C26 C 0.7623(3) 0.4588(5) 0.3557(4) 0.036 Uani 1 1 d . . .
H26A H 0.7783 0.4276 0.3878 0.043 Uiso 1 1 calc R . .
H26B H 0.7305 0.4597 0.3580 0.043 Uiso 1 1 calc R . .
C27 C 0.7714(3) 0.5600(5) 0.2939(4) 0.028 Uani 1 1 d . . .
C28 C 0.7933(3) 0.6294(6) 0.2857(4) 0.037 Uani 1 1 d . . .
H28A H 0.8253 0.6258 0.3015 0.056 Uiso 1 1 calc R . .
H28B H 0.7809 0.6660 0.3075 0.056 Uiso 1 1 calc R . .
H28C H 0.7877 0.6411 0.2428 0.056 Uiso 1 1 calc R . .
C29 C 0.7214(3) 0.5669(6) 0.2692(5) 0.038 Uani 1 1 d . . .
H29A H 0.7068 0.5226 0.2748 0.058 Uiso 1 1 calc R . .
H29B H 0.7161 0.5783 0.2262 0.058 Uiso 1 1 calc R . .
H29C H 0.7095 0.6042 0.2908 0.058 Uiso 1 1 calc R . .
C30 C 0.7699(3) 0.5840(5) 0.4073(4) 0.026 Uani 1 1 d . . .
H30A H 0.7453 0.6136 0.3856 0.031 Uiso 1 1 calc R H .
H30B H 0.7956 0.6152 0.4214 0.031 Uiso 1 1 calc R . .
C31 C 0.6948(3) 0.5644(5) 0.6427(4) 0.027 Uani 1 1 d . . .
C32 C 0.7211(3) 0.6231(5) 0.6795(4) 0.026 Uani 1 1 d . H .
C33 C 0.6877(3) 0.6649(6) 0.7056(4) 0.036 Uani 1 1 d . . .
H33A H 0.6953 0.6641 0.7502 0.044 Uiso 1 1 calc R H .
H33B H 0.6866 0.7140 0.6917 0.044 Uiso 1 1 calc R . .
C34 C 0.6442(3) 0.6283(5) 0.6821(4) 0.034 Uani 1 1 d . H .
H34 H 0.6208 0.6375 0.7058 0.040 Uiso 1 1 calc R . .
C35 C 0.6301(4) 0.6457(7) 0.6136(4) 0.045 Uani 1 1 d . . .
H35A H 0.6001 0.6275 0.5963 0.054 Uiso 1 1 calc R H .
H35B H 0.6306 0.6967 0.6064 0.054 Uiso 1 1 calc R . .
C36 C 0.6658(3) 0.6077(5) 0.5875(4) 0.032 Uani 1 1 d . H .
H36A H 0.6846 0.6417 0.5715 0.038 Uiso 1 1 calc R . .
H36B H 0.6519 0.5757 0.5547 0.038 Uiso 1 1 calc R . .
C37 C 0.6587(3) 0.5495(6) 0.6810(4) 0.033 Uani 1 1 d . H .
C38 C 0.6772(4) 0.5223(6) 0.7441(4) 0.041 Uani 1 1 d . . .
H38A H 0.7005 0.5539 0.7647 0.061 Uiso 1 1 calc R H .
H38B H 0.6896 0.4755 0.7417 0.061 Uiso 1 1 calc R . .
H38C H 0.6533 0.5201 0.7667 0.061 Uiso 1 1 calc R . .
C39 C 0.6224(3) 0.5016(7) 0.6495(4) 0.042 Uani 1 1 d . . .
H39A H 0.6103 0.5195 0.6089 0.064 Uiso 1 1 calc R H .
H39B H 0.5987 0.4995 0.6724 0.064 Uiso 1 1 calc R . .
H39C H 0.6345 0.4547 0.6467 0.064 Uiso 1 1 calc R . .
C40 C 0.7213(3) 0.5090(4) 0.6187(3) 0.022 Uani 1 1 d . H .
H40A H 0.7428 0.5334 0.5990 0.027 Uiso 1 1 calc R . .
H40B H 0.7005 0.4836 0.5866 0.027 Uiso 1 1 calc R . .
C41 C 0.8509(2) 0.3290(4) 0.8473(3) 0.017 Uani 1 1 d . . .
C42 C 0.8300(2) 0.3086(4) 0.7837(3) 0.017 Uani 1 1 d . H .
C43 C 0.7971(3) 0.2506(4) 0.7865(4) 0.023 Uani 1 1 d . . .
H43A H 0.8060 0.2065 0.7695 0.027 Uiso 1 1 calc R H .
H43B H 0.7668 0.2636 0.7651 0.027 Uiso 1 1 calc R . .
C44 C 0.8002(2) 0.2448(4) 0.8541(4) 0.019 Uani 1 1 d . H .
H44 H 0.7735 0.2229 0.8652 0.023 Uiso 1 1 calc R . .
C45 C 0.8429(3) 0.2085(4) 0.8806(4) 0.028 Uani 1 1 d . . .
H45A H 0.8467 0.1658 0.8575 0.034 Uiso 1 1 calc R H .
H45B H 0.8442 0.1957 0.9232 0.034 Uiso 1 1 calc R . .
C46 C 0.8791(3) 0.2652(4) 0.8751(4) 0.022 Uani 1 1 d . H .
H46A H 0.8975 0.2768 0.9151 0.026 Uiso 1 1 calc R . .
H46B H 0.8987 0.2488 0.8484 0.026 Uiso 1 1 calc R . .
C47 C 0.8084(2) 0.3219(4) 0.8759(3) 0.016 Uani 1 1 d . H .
C48 C 0.7714(3) 0.3742(4) 0.8494(4) 0.021 Uani 1 1 d . . .
H48A H 0.7647 0.3705 0.8054 0.032 Uiso 1 1 calc R H .
H48B H 0.7813 0.4218 0.8612 0.032 Uiso 1 1 calc R . .
H48C H 0.7447 0.3635 0.8647 0.032 Uiso 1 1 calc R . .
C49 C 0.8182(3) 0.3300(5) 0.9445(4) 0.027 Uani 1 1 d . . .
H49A H 0.8418 0.2976 0.9626 0.040 Uiso 1 1 calc R H .
H49B H 0.7913 0.3197 0.9596 0.040 Uiso 1 1 calc R . .
H49C H 0.8276 0.3781 0.9552 0.040 Uiso 1 1 calc R . .
C50 C 0.8730(2) 0.4013(4) 0.8540(3) 0.016 Uani 1 1 d . H .
H50A H 0.8720 0.4201 0.8944 0.019 Uiso 1 1 calc R . .
H50B H 0.8556 0.4332 0.8237 0.019 Uiso 1 1 calc R . .
C51 C 0.7692(2) 0.6022(4) 0.9455(3) 0.018 Uani 1 1 d . . .
C52 C 0.7915(3) 0.6232(5) 1.0103(4) 0.028 Uani 1 1 d . H .
C53 C 0.7535(3) 0.6368(6) 1.0422(4) 0.040 Uani 1 1 d . . .
H53A H 0.7515 0.6870 1.0520 0.047 Uiso 1 1 calc R H .
H53B H 0.7570 0.6090 1.0797 0.047 Uiso 1 1 calc R . .
C54 C 0.7130(3) 0.6131(6) 0.9957(4) 0.033 Uani 1 1 d . H .
H54 H 0.6873 0.5986 1.0135 0.040 Uiso 1 1 calc R . .
C55 C 0.7021(3) 0.6719(5) 0.9485(4) 0.036 Uani 1 1 d . . .
H55A H 0.7007 0.7180 0.9679 0.043 Uiso 1 1 calc R H .
H55B H 0.6736 0.6630 0.9201 0.043 Uiso 1 1 calc R . .
C56 C 0.7420(3) 0.6680(5) 0.9162(4) 0.027 Uani 1 1 d . H .
H56A H 0.7603 0.7109 0.9234 0.033 Uiso 1 1 calc R . .
H56B H 0.7316 0.6615 0.8723 0.033 Uiso 1 1 calc R . .
C57 C 0.7315(3) 0.5537(5) 0.9616(4) 0.025 Uani 1 1 d . H .
C58 C 0.7496(3) 0.4921(5) 0.9993(4) 0.033 Uani 1 1 d . . .
H58A H 0.7257 0.4696 1.0149 0.049 Uiso 1 1 calc R H .
H58B H 0.7729 0.5076 1.0331 0.049 Uiso 1 1 calc R . .
H58C H 0.7622 0.4585 0.9748 0.049 Uiso 1 1 calc R . .
C59 C 0.6982(3) 0.5286(5) 0.9060(4) 0.028 Uani 1 1 d . . .
H59A H 0.6866 0.5689 0.8809 0.043 Uiso 1 1 calc R H .
H59B H 0.6736 0.5043 0.9186 0.043 Uiso 1 1 calc R . .
H59C H 0.7130 0.4965 0.8828 0.043 Uiso 1 1 calc R . .
C60 C 0.8002(2) 0.5684(4) 0.9100(3) 0.018 Uani 1 1 d . H .
H60A H 0.7826 0.5366 0.8797 0.022 Uiso 1 1 calc R . .
H60B H 0.8220 0.5395 0.9378 0.022 Uiso 1 1 calc R . .
C61 C 0.8852(5) 0.8937(7) 0.8741(6) 0.018 Uani 0.60 1 d P A 1
C62 C 0.8748(4) 0.9410(7) 0.8157(6) 0.022 Uani 0.60 1 d PU A 1
C63 C 0.8821(6) 1.0154(8) 0.8342(8) 0.037 Uani 0.60 1 d P A 1
H63A H 0.8552 1.0440 0.8195 0.045 Uiso 0.60 1 calc PR A 1
H63B H 0.9074 1.0359 0.8196 0.045 Uiso 0.60 1 calc PR A 1
C64 C 0.8923(6) 1.0089(8) 0.9037(7) 0.032 Uani 0.60 1 d P A 1
H64 H 0.9066 1.0512 0.9254 0.038 Uiso 0.60 1 calc PR A 1
C65 C 0.8503(6) 0.9865(8) 0.9221(8) 0.038 Uani 0.60 1 d P A 1
H65A H 0.8251 1.0170 0.9036 0.046 Uiso 0.60 1 calc PR A 1
H65B H 0.8537 0.9880 0.9664 0.046 Uiso 0.60 1 calc PR A 1
C66 C 0.8427(6) 0.9092(8) 0.8980(7) 0.029 Uani 0.60 1 d P A 1
H66A H 0.8397 0.8765 0.9307 0.035 Uiso 0.60 1 calc PR A 1
H66B H 0.8159 0.9058 0.8654 0.035 Uiso 0.60 1 calc PR A 1
C67 C 0.9211(5) 0.9418(8) 0.9150(7) 0.030 Uani 0.60 1 d P A 1
C68 C 0.9650(5) 0.9521(8) 0.8929(9) 0.039 Uani 0.60 1 d P A 1
H68A H 0.9583 0.9674 0.8508 0.058 Uiso 0.60 1 calc PR A 1
H68B H 0.9814 0.9078 0.8962 0.058 Uiso 0.60 1 calc PR A 1
H68C H 0.9832 0.9876 0.9177 0.058 Uiso 0.60 1 calc PR A 1
C69 C 0.9333(7) 0.9172(12) 0.9796(7) 0.045 Uani 0.60 1 d P A 1
H69A H 0.9061 0.9098 0.9950 0.068 Uiso 0.60 1 calc PR A 1
H69B H 0.9516 0.9528 1.0041 0.068 Uiso 0.60 1 calc PR A 1
H69C H 0.9499 0.8733 0.9817 0.068 Uiso 0.60 1 calc PR A 1
C70 C 0.8930(3) 0.8180(4) 0.8603(4) 0.029 Uani 0.60 1 d P A 1
H70A H 0.8681 0.8042 0.8273 0.034 Uiso 0.60 1 calc PR A 1
H70B H 0.8894 0.7910 0.8962 0.034 Uiso 0.60 1 calc PR A 1
C61' C 0.9069(7) 0.8924(11) 0.8943(9) 0.019 Uiso 0.40 1 d P A 2
C62' C 0.9190(7) 0.8827(12) 0.9630(10) 0.028 Uiso 0.40 1 d P A 2
C63' C 0.9084(7) 0.9506(12) 0.9897(10) 0.029 Uiso 0.40 1 d P A 2
H63C H 0.9356 0.9735 1.0126 0.034 Uiso 0.40 1 calc PR A 2
H63D H 0.8871 0.9441 1.0164 0.034 Uiso 0.40 1 calc PR A 2
C64' C 0.8867(9) 0.9948(15) 0.9303(13) 0.040 Uiso 0.40 1 d P A 2
H64' H 0.8682 1.0359 0.9369 0.048 Uiso 0.40 1 calc PR A 2
C65' C 0.9285(13) 1.012(2) 0.9054(18) 0.068 Uiso 0.40 1 d P A 2
H65C H 0.9217 1.0484 0.8740 0.082 Uiso 0.40 1 calc PR A 2
H65D H 0.9524 1.0293 0.9382 0.082 Uiso 0.40 1 calc PR A 2
C66' C 0.9428(10) 0.9484(15) 0.8799(13) 0.042 Uiso 0.40 1 d P A 2
H66C H 0.9734 0.9354 0.8999 0.051 Uiso 0.40 1 calc PR A 2
H66D H 0.9410 0.9532 0.8361 0.051 Uiso 0.40 1 calc PR A 2
C67' C 0.8621(8) 0.9358(15) 0.8925(10) 0.041 Uiso 0.40 1 d PDU A 2
C68' C 0.8271(10) 0.8940(17) 0.9145(13) 0.053 Uiso 0.40 1 d PD A 2
H68D H 0.8142 0.8597 0.8838 0.080 Uiso 0.40 1 calc PR A 2
H68E H 0.8038 0.9255 0.9222 0.080 Uiso 0.40 1 calc PR A 2
H68F H 0.8407 0.8697 0.9518 0.080 Uiso 0.40 1 calc PR A 2
C69' C 0.8396(13) 0.963(2) 0.8291(12) 0.078 Uiso 0.40 1 d PDU A 2
H69D H 0.8610 0.9900 0.8122 0.116 Uiso 0.40 1 calc PR A 2
H69E H 0.8142 0.9925 0.8324 0.116 Uiso 0.40 1 calc PR A 2
H69F H 0.8292 0.9229 0.8028 0.116 Uiso 0.40 1 calc PR A 2
C70' C 0.8930(3) 0.8180(4) 0.8603(4) 0.029 Uani 0.40 1 d P A 2
H70C H 0.8693 0.8249 0.8240 0.034 Uiso 0.40 1 calc PR A 2
H70D H 0.8823 0.7848 0.8876 0.034 Uiso 0.40 1 calc PR A 2
C71 C 1.0961(2) 0.7482(4) 0.8299(4) 0.020 Uani 1 1 d . . .
C72 C 1.1115(3) 0.7576(5) 0.8972(4) 0.027 Uani 1 1 d . H .
C73 C 1.1482(3) 0.8123(5) 0.9073(4) 0.036 Uani 1 1 d . . .
H73A H 1.1771 0.7918 0.9274 0.043 Uiso 1 1 calc R H .
H73B H 1.1410 0.8520 0.9315 0.043 Uiso 1 1 calc R . .
C74 C 1.1488(3) 0.8347(5) 0.8429(4) 0.029 Uani 1 1 d . H .
H74 H 1.1619 0.8820 0.8395 0.034 Uiso 1 1 calc R . .
C75 C 1.1718(3) 0.7744(5) 0.8148(5) 0.040 Uani 1 1 d . . .
H75A H 1.1777 0.7881 0.7751 0.048 Uiso 1 1 calc R H .
H75B H 1.2001 0.7606 0.8417 0.048 Uiso 1 1 calc R . .
C76 C 1.1372(3) 0.7144(5) 0.8084(5) 0.038 Uani 1 1 d . H .
H76A H 1.1491 0.6741 0.8340 0.046 Uiso 1 1 calc R . .
H76B H 1.1287 0.6986 0.7660 0.046 Uiso 1 1 calc R . .
C77 C 1.0992(3) 0.8277(5) 0.8104(4) 0.028 Uani 1 1 d . H .
C78 C 1.0676(3) 0.8743(5) 0.8348(5) 0.039 Uani 1 1 d . . .
H78A H 1.0720 0.8679 0.8785 0.059 Uiso 1 1 calc R H .
H78B H 1.0369 0.8620 0.8159 0.059 Uiso 1 1 calc R . .
H78C H 1.0732 0.9232 0.8259 0.059 Uiso 1 1 calc R . .
C79 C 1.0931(4) 0.8369(6) 0.7420(4) 0.045 Uani 1 1 d . . .
H79A H 1.1141 0.8067 0.7271 0.068 Uiso 1 1 calc R H .
H79B H 1.0986 0.8858 0.7329 0.068 Uiso 1 1 calc R . .
H79C H 1.0627 0.8240 0.7225 0.068 Uiso 1 1 calc R . .
C80 C 1.0510(2) 0.7137(4) 0.8097(3) 0.019 Uani 1 1 d . H .
H80A H 1.0364 0.7344 0.7707 0.023 Uiso 1 1 calc R . .
H80B H 1.0326 0.7254 0.8393 0.023 Uiso 1 1 calc R . .
C81 C 1.0525(7) 0.2185(10) 0.8752(7) 0.027 Uani 0.70 1 d PU B 1
C82 C 1.0771(5) 0.1828(9) 0.8274(7) 0.035 Uani 0.70 1 d PU B 1
C83 C 1.0780(5) 0.1051(8) 0.8358(7) 0.038 Uani 0.70 1 d PU B 1
H83A H 1.1085 0.0881 0.8521 0.045 Uiso 0.70 1 calc PR B 1
H83B H 1.0658 0.0807 0.7975 0.045 Uiso 0.70 1 calc PR B 1
C84 C 1.0483(5) 0.0953(8) 0.8809(7) 0.037 Uani 0.70 1 d PD B 1
H84 H 1.0345 0.0480 0.8808 0.044 Uiso 0.70 1 calc PR B 1
C85 C 1.0759(5) 0.1199(8) 0.9431(7) 0.040 Uani 0.70 1 d PD B 1
H85A H 1.0609 0.1062 0.9759 0.047 Uiso 0.70 1 calc PR B 1
H85B H 1.1059 0.0990 0.9509 0.047 Uiso 0.70 1 calc PR B 1
C86 C 1.0787(4) 0.2010(8) 0.9389(6) 0.033 Uani 0.70 1 d PDU B 1
H86A H 1.0652 0.2237 0.9699 0.040 Uiso 0.70 1 calc PR B 1
H86B H 1.1100 0.2165 0.9443 0.040 Uiso 0.70 1 calc PR B 1
C87 C 1.0155(4) 0.1562(7) 0.8642(7) 0.030 Uani 0.70 1 d P B 1
C88 C 0.9865(5) 0.1491(7) 0.7996(8) 0.038 Uani 0.70 1 d P B 1
H88A H 0.9663 0.1892 0.7911 0.057 Uiso 0.70 1 calc PR B 1
H88B H 0.9692 0.1058 0.7967 0.057 Uiso 0.70 1 calc PR B 1
H88C H 1.0058 0.1480 0.7702 0.057 Uiso 0.70 1 calc PR B 1
C89 C 0.9839(4) 0.1669(9) 0.9085(7) 0.040 Uani 0.70 1 d P B 1
H89A H 0.9640 0.2063 0.8949 0.059 Uiso 0.70 1 calc PR B 1
H89B H 1.0015 0.1768 0.9488 0.059 Uiso 0.70 1 calc PR B 1
H89C H 0.9664 0.1244 0.9097 0.059 Uiso 0.70 1 calc PR B 1
C81' C 1.0518(12) 0.2120(18) 0.8660(12) 0.013 Uiso 0.30 1 d PU C 2
C82' C 1.0815(10) 0.1740(19) 0.8418(11) 0.027 Uiso 0.30 1 d PDU C 2
C83' C 1.0707(12) 0.101(2) 0.8575(16) 0.039 Uiso 0.30 1 d P C 2
H83C H 1.0981 0.0730 0.8711 0.047 Uiso 0.30 1 calc PR C 2
H83D H 1.0519 0.0769 0.8225 0.047 Uiso 0.30 1 calc PR C 2
C84' C 1.0458(11) 0.110(2) 0.9082(16) 0.043 Uiso 0.30 1 d PD C 2
H84' H 1.0295 0.0678 0.9188 0.051 Uiso 0.30 1 calc PR C 2
C85' C 1.0797(11) 0.1444(17) 0.9608(13) 0.035 Uiso 0.30 1 d PD C 2
H85C H 1.0670 0.1528 0.9968 0.042 Uiso 0.30 1 calc PR C 2
H85D H 1.1076 0.1172 0.9722 0.042 Uiso 0.30 1 calc PR C 2
C86' C 1.0860(11) 0.2131(15) 0.9268(14) 0.028 Uiso 0.30 1 d PDU C 2
H86C H 1.0809 0.2542 0.9509 0.034 Uiso 0.30 1 calc PR C 2
H86D H 1.1166 0.2157 0.9195 0.034 Uiso 0.30 1 calc PR C 2
C87' C 1.0153(10) 0.1765(16) 0.8802(12) 0.025 Uiso 0.30 1 d PDU C 2
C88' C 0.9917(11) 0.2048(18) 0.9281(13) 0.035 Uiso 0.30 1 d PD C 2
H88D H 0.9667 0.1744 0.9309 0.052 Uiso 0.30 1 calc PR C 2
H88E H 0.9808 0.2522 0.9171 0.052 Uiso 0.30 1 calc PR C 2
H88F H 1.0126 0.2061 0.9671 0.052 Uiso 0.30 1 calc PR C 2
C89' C 0.9801(11) 0.1673(18) 0.8212(14) 0.030 Uiso 0.30 1 d P C 2
H89D H 0.9945 0.1505 0.7892 0.045 Uiso 0.30 1 calc PR C 2
H89E H 0.9657 0.2124 0.8093 0.045 Uiso 0.30 1 calc PR C 2
H89F H 0.9577 0.1333 0.8276 0.045 Uiso 0.30 1 calc PR C 2
C90 C 1.0376(4) 0.2903(5) 0.8526(5) 0.040 Uani 0.70 1 d P B 1
H90A H 1.0076 0.2984 0.8604 0.048 Uiso 0.70 1 calc PR B 1
H90B H 1.0350 0.2909 0.8084 0.048 Uiso 0.70 1 calc PR B 1
O55 O 0.8141(3) 0.8000(4) 0.7168(3) 0.041 Uani 1 1 d . E 2
O56 O 0.7945(2) 0.7932(4) 0.4089(3) 0.043 Uani 1 1 d . F 2
O57 O 0.7635(3) 0.7890(4) 0.8027(3) 0.047 Uani 1 1 d . G 2
O58 O 1.0461(3) 0.4497(6) 0.7139(4) 0.061 Uani 1 1 d . H 2
O59 O 0.6961(3) 0.7190(7) 0.4706(4) 0.078 Uani 1 1 d . I 2
O60 O 1.1594(3) 0.4980(4) 0.8715(3) 0.044 Uani 1 1 d . J 2
O62 O 0.7425(4) 0.3583(5) 0.4979(4) 0.068 Uani 1 1 d . K 2
O63 O 0.7883(2) 0.2426(3) 0.6413(3) 0.031 Uani 1 1 d . L 2
O65 O 0.6413(7) 0.8220(12) 0.6330(10) 0.073 Uani 0.50 1 d PU M 2
O64 O 0.8945(8) 0.3296(13) 0.3091(10) 0.076 Uani 0.50 1 d PU N 2
O66 O 1.1809(7) 0.3562(12) 0.8217(9) 0.069 Uani 0.50 1 d PU O 2
C3' C 0.8776(14) 0.923(2) 0.6300(18) 0.051 Uani 0.40 1 d P D 2
H3'1 H 0.8740 0.9375 0.6706 0.062 Uiso 0.40 1 calc PR D 2
H3'2 H 0.8481 0.9190 0.6029 0.062 Uiso 0.40 1 calc PR D 2
C8 C 0.8730(7) 0.9073(9) 0.5142(11) 0.042 Uani 0.60 1 d P D 1
H8A H 0.8543 0.8870 0.5399 0.063 Uiso 0.60 1 calc PR D 1
H8B H 0.8779 0.8726 0.4845 0.063 Uiso 0.60 1 calc PR D 1
H8C H 0.8582 0.9484 0.4934 0.063 Uiso 0.60 1 calc PR D 1
C90' C 1.0376(4) 0.2903(5) 0.8526(5) 0.040 Uani 0.30 1 d P C 2
H90C H 1.0089 0.2966 0.8650 0.048 Uiso 0.30 1 calc PR C 2
H90D H 1.0316 0.2962 0.8083 0.048 Uiso 0.30 1 calc PR C 2

loop_
_atom_site_aniso_label
_atom_site_aniso_U_11
_atom_site_aniso_U_22
_atom_site_aniso_U_33
_atom_site_aniso_U_23
_atom_site_aniso_U_13
_atom_site_aniso_U_12
Bi1 0.016 0.012 0.015 0.002 0.006 0.000
Bi2 0.016 0.013 0.020 0.002 0.005 0.001
Bi3 0.015 0.011 0.019 0.000 0.006 0.000
Bi4 0.016 0.014 0.014 0.002 0.005 0.002
Bi5 0.015 0.014 0.017 0.001 0.006 -0.001
Bi6 0.017 0.013 0.016 0.000 0.005 -0.002
Bi7 0.012 0.014 0.013 0.000 0.003 -0.002
Bi8 0.018 0.015 0.016 0.000 0.001 0.000
Bi9 0.012 0.017 0.016 0.001 0.003 -0.001
Bi10 0.014 0.012 0.016 0.000 0.002 0.000
S1 0.018 0.015 0.017 0.001 0.006 -0.001
S2 0.030 0.013 0.027 0.003 0.018 0.001
S3 0.023 0.029 0.026 0.002 0.003 -0.008
S4 0.018 0.019 0.024 -0.001 0.008 -0.004
S5 0.010 0.013 0.015 -0.001 0.002 -0.001
S6 0.013 0.019 0.021 0.000 0.007 0.003
S7 0.033 0.017 0.019 0.000 0.007 0.000
S8 0.015 0.024 0.016 0.000 0.005 -0.005
S9 0.034 0.033 0.064 -0.028 0.021 -0.001
O1 0.018 0.012 0.018 0.000 0.004 0.002
O2 0.017 0.012 0.020 -0.001 0.002 -0.001
O3 0.020 0.010 0.017 0.008 0.006 0.001
O4 0.012 0.011 0.016 0.004 0.004 0.002
O5 0.014 0.005 0.017 0.003 0.009 0.000
O6 0.012 0.020 0.018 0.004 0.008 -0.004
O7 0.019 0.010 0.020 0.003 0.006 -0.004
O8 0.014 0.010 0.024 0.002 0.010 0.002
O9 0.030 0.042 0.022 0.000 0.009 0.012
O10 0.034 0.024 0.032 0.010 0.009 0.004
O11 0.104 0.091 0.090 0.000 0.007 0.010
O12 0.021 0.026 0.022 0.004 0.008 -0.004
O13 0.021 0.013 0.013 0.000 0.006 0.005
O14 0.015 0.012 0.013 -0.001 0.004 -0.004
O15 0.014 0.015 0.015 0.002 0.004 0.000
O16 0.014 0.020 0.014 -0.004 0.007 -0.004
O17 0.021 0.021 0.027 -0.003 0.006 -0.001
O18 0.022 0.018 0.024 -0.002 0.012 -0.001
O19 0.025 0.017 0.011 0.003 0.009 0.003
O20 0.020 0.022 0.026 0.000 0.007 -0.003
O21 0.043 0.019 0.046 0.012 0.027 0.006
O22 0.026 0.019 0.028 -0.002 0.017 -0.003
O23 0.034 0.013 0.034 0.002 0.022 -0.005
O24 0.040 0.022 0.030 -0.001 0.019 -0.001
O25 0.031 0.015 0.028 0.006 0.016 0.001
O26 0.045 0.032 0.025 0.012 0.001 -0.004
O27 0.029 0.033 0.029 -0.003 0.006 0.000
O28 0.029 0.073 0.034 0.004 0.007 -0.018
O29 0.020 0.027 0.024 0.000 0.002 -0.004
O30 0.028 0.016 0.026 0.001 0.013 0.003
O31 0.026 0.021 0.021 -0.002 0.005 -0.007
O32 0.023 0.031 0.036 -0.007 0.010 -0.017
O33 0.031 0.027 0.034 0.000 -0.002 0.000
O34 0.017 0.013 0.019 -0.001 0.005 -0.006
O35 0.014 0.018 0.020 0.008 0.005 -0.003
O36 0.016 0.020 0.021 0.000 0.011 -0.001
O37 0.022 0.022 0.016 0.006 0.004 -0.004
O38 0.022 0.018 0.025 0.000 0.011 0.007
O39 0.021 0.021 0.030 -0.003 0.008 -0.001
O40 0.022 0.032 0.023 0.004 0.006 0.011
O41 0.020 0.047 0.029 -0.006 0.006 0.002
O42 0.041 0.018 0.027 0.000 0.009 -0.001
O43 0.037 0.025 0.021 0.002 0.012 0.006
O44 0.054 0.021 0.018 0.004 0.007 -0.003
O45 0.029 0.023 0.029 0.001 -0.003 0.008
O46 0.017 0.026 0.021 0.003 0.004 -0.009
O47 0.014 0.023 0.021 0.001 0.003 -0.001
O48 0.023 0.039 0.020 -0.007 0.013 -0.007
O49 0.031 0.037 0.036 0.008 -0.005 -0.007
O50 0.082 0.025 0.054 -0.018 0.049 -0.012
O51 0.032 0.030 0.051 -0.022 0.009 0.006
O52 0.034 0.094 0.120 -0.084 0.030 -0.015
O53 0.063 0.037 0.085 -0.012 0.056 0.004
C1 0.033 0.014 0.029 0.004 0.011 0.004
C2 0.042 0.019 0.049 0.002 0.027 0.007
C3 0.066 0.020 0.084 0.004 0.051 0.012
C4 0.048 0.035 0.061 0.005 0.019 0.004
C5 0.079 0.014 0.060 -0.004 0.036 0.002
C6 0.046 0.013 0.040 0.004 0.007 0.005
C7 0.030 0.019 0.043 0.016 0.010 0.002
C8' 0.028 0.015 0.073 0.006 -0.012 0.003
C9 0.044 0.023 0.062 0.026 0.009 -0.003
C10 0.023 0.017 0.027 0.015 0.012 0.004
C11 0.027 0.020 0.021 0.003 0.016 0.004
C12 0.031 0.017 0.023 0.004 0.011 0.002
C13 0.037 0.017 0.042 0.008 0.022 0.003
C14 0.052 0.011 0.031 0.005 0.018 -0.001
C15 0.070 0.015 0.044 -0.002 0.025 -0.008
C16 0.050 0.016 0.028 -0.001 0.019 -0.003
C17 0.035 0.021 0.030 0.008 0.017 0.005
C18 0.043 0.042 0.034 -0.001 0.011 0.006
C19 0.044 0.032 0.044 0.014 0.022 0.022
C20 0.020 0.033 0.030 0.006 0.011 0.006
C21 0.018 0.022 0.029 0.006 0.004 -0.004
C22 0.025 0.016 0.023 0.005 0.001 0.000
C23 0.040 0.047 0.017 0.000 0.004 -0.001
C24 0.040 0.043 0.020 -0.012 -0.002 0.001
C25 0.035 0.034 0.051 -0.003 -0.005 0.001
C26 0.036 0.026 0.040 0.006 -0.002 0.003
C27 0.026 0.033 0.023 0.010 -0.002 -0.002
C28 0.035 0.043 0.035 0.009 0.009 -0.008
C29 0.022 0.039 0.046 0.016 -0.013 -0.003
C30 0.025 0.020 0.033 0.011 0.009 0.008
C31 0.021 0.037 0.023 -0.007 0.004 0.000
C32 0.022 0.031 0.024 0.000 0.004 0.006
C33 0.032 0.045 0.031 -0.007 0.003 0.013
C34 0.032 0.034 0.034 -0.011 0.007 0.009
C35 0.037 0.070 0.030 0.011 0.013 0.020
C36 0.033 0.044 0.019 0.003 0.006 0.004
C37 0.024 0.049 0.027 0.004 0.008 0.001
C38 0.051 0.046 0.028 0.007 0.013 0.017
C39 0.025 0.070 0.038 -0.009 0.019 -0.004
C40 0.022 0.024 0.022 -0.002 0.005 0.007
C41 0.016 0.014 0.024 -0.002 0.007 -0.001
C42 0.019 0.012 0.021 -0.002 0.006 -0.002
C43 0.026 0.016 0.026 -0.004 0.005 -0.007
C44 0.018 0.011 0.030 -0.002 0.008 -0.007
C45 0.035 0.016 0.039 0.003 0.020 0.000
C46 0.019 0.017 0.029 0.001 0.005 -0.004
C47 0.015 0.014 0.021 0.003 0.007 -0.004
C48 0.017 0.018 0.029 0.001 0.005 -0.003
C49 0.023 0.031 0.027 0.002 0.009 0.001
C50 0.018 0.013 0.020 0.005 0.011 -0.002
C51 0.017 0.013 0.024 -0.004 0.003 0.002
C52 0.022 0.031 0.033 -0.015 0.012 -0.001
C53 0.034 0.055 0.032 -0.012 0.010 -0.005
C54 0.023 0.050 0.031 -0.008 0.012 0.001
C55 0.027 0.040 0.041 -0.018 0.009 0.012
C56 0.024 0.023 0.038 0.001 0.014 0.008
C57 0.022 0.028 0.026 -0.008 0.010 -0.008
C58 0.033 0.031 0.041 0.003 0.024 -0.005
C59 0.020 0.027 0.039 -0.011 0.008 -0.008
C60 0.017 0.014 0.025 0.005 0.010 -0.001
C61 0.022 0.018 0.016 0.003 0.008 0.008
C62 0.009 0.025 0.026 -0.005 -0.007 0.000
C63 0.034 0.020 0.051 0.014 -0.006 0.000
C64 0.046 0.018 0.030 -0.014 0.007 -0.004
C65 0.045 0.020 0.050 -0.020 0.011 0.000
C66 0.037 0.022 0.036 0.003 0.021 0.000
C67 0.030 0.026 0.033 -0.005 0.005 0.003
C68 0.017 0.021 0.067 -0.001 -0.019 -0.004
C69 0.050 0.059 0.025 -0.011 0.005 0.016
C70 0.040 0.014 0.029 -0.001 0.003 0.003
C70' 0.040 0.014 0.029 -0.001 0.003 0.003
C71 0.013 0.018 0.026 0.001 -0.001 0.002
C72 0.014 0.032 0.036 0.008 0.005 -0.008
C73 0.027 0.033 0.042 0.002 -0.005 -0.012
C74 0.021 0.022 0.042 0.001 0.005 -0.006
C75 0.022 0.030 0.073 -0.009 0.025 -0.011
C76 0.018 0.032 0.068 -0.002 0.013 0.000
C77 0.018 0.030 0.034 0.009 0.001 -0.004
C78 0.024 0.025 0.064 0.005 0.000 0.002
C79 0.061 0.042 0.030 0.011 0.003 -0.025
C80 0.016 0.026 0.017 0.002 0.006 -0.005
C81 0.026 0.023 0.035 -0.007 0.013 0.006
C82 0.040 0.024 0.038 -0.003 0.004 -0.003
C83 0.035 0.029 0.050 -0.003 0.009 0.013
C84 0.036 0.029 0.042 0.010 -0.001 -0.001
C85 0.036 0.024 0.050 0.010 -0.010 0.001
C86 0.017 0.048 0.035 0.014 0.008 0.008
C87 0.024 0.016 0.048 0.012 0.001 -0.003
C88 0.029 0.021 0.059 0.023 -0.002 -0.006
C89 0.014 0.060 0.049 0.022 0.015 0.008
C90 0.040 0.030 0.048 -0.021 0.005 0.005
O55 0.057 0.022 0.048 -0.002 0.021 0.018
O56 0.032 0.049 0.046 0.019 0.003 0.000
O57 0.068 0.036 0.044 0.010 0.027 0.004
O58 0.042 0.096 0.050 0.014 0.019 0.012
O59 0.054 0.136 0.048 0.018 0.019 0.049
O60 0.051 0.041 0.047 0.003 0.026 0.009
O62 0.123 0.047 0.040 -0.011 0.031 -0.046
O63 0.034 0.029 0.029 -0.006 0.000 -0.006
O65 0.072 0.070 0.074 0.000 0.005 0.004
O64 0.076 0.076 0.078 0.002 0.020 0.006
O66 0.065 0.075 0.074 0.012 0.029 -0.003
C3' 0.066 0.020 0.084 0.004 0.051 0.012
C8 0.028 0.015 0.073 0.006 -0.012 0.003
C90' 0.040 0.030 0.048 -0.021 0.005 0.005

loop_
_atom_type_symbol
_atom_type_description
_atom_type_scat_dispersion_real
_atom_type_scat_dispersion_imag
_atom_type_scat_source
C C 0.0033 0.0016 'International Tables Vol C Tables 4.2.6.8 and 6.1.1.4'
H H 0.0000 0.0000 'International Tables Vol C Tables 4.2.6.8 and 6.1.1.4'
O O 0.0106 0.0060 'International Tables Vol C Tables 4.2.6.8 and 6.1.1.4'
S S 0.1246 0.1234 'International Tables Vol C Tables 4.2.6.8 and 6.1.1.4'
Bi Bi -4.027 10.608 'International Tables Vol C Tables 4.2.6.8 and 6.1.1.4'

loop_
_geom_angle_atom_site_label_1
_geom_angle_atom_site_label_2
_geom_angle_atom_site_label_3
_geom_angle
_geom_angle_site_symmetry_1
_geom_angle_site_symmetry_3
O4 Bi1 O2 89.91(19) . .
O4 Bi1 O3 72.16(18) . .
O2 Bi1 O3 71.53(18) . .
O4 Bi1 O1 69.80(17) . .
O2 Bi1 O1 67.35(17) . .
O3 Bi1 O1 122.76(16) . .
O4 Bi1 O18 150.92(17) . .
O2 Bi1 O18 80.40(17) . .
O3 Bi1 O18 78.76(17) . .
O1 Bi1 O18 128.87(17) . .
O4 Bi1 O9 88.87(19) . .
O2 Bi1 O9 140.25(18) . .
O3 Bi1 O9 70.33(18) . .
O1 Bi1 O9 146.7(2) . .
O18 Bi1 O9 81.7(2) . .
O4 Bi1 O23 78.59(17) . .
O2 Bi1 O23 146.05(18) . .
O3 Bi1 O23 132.09(18) . .
O1 Bi1 O23 78.71(17) . .
O18 Bi1 O23 123.39(16) . .
O9 Bi1 O23 72.0(2) . .
O4 Bi1 O12 137.65(17) . .
O2 Bi1 O12 91.93(18) . .
O3 Bi1 O12 147.23(18) . .
O1 Bi1 O12 72.04(16) . .
O18 Bi1 O12 70.51(17) . .
O9 Bi1 O12 114.80(17) . .
O23 Bi1 O12 76.59(17) . .
O2 Bi2 O7 91.4(2) . .
O2 Bi2 O1 72.07(19) . .
O7 Bi2 O1 72.29(18) . .
O2 Bi2 O8 70.74(18) . .
O7 Bi2 O8 69.49(17) . .
O1 Bi2 O8 124.86(17) . .
O2 Bi2 O10 84.9(2) . .
O7 Bi2 O10 147.9(2) . .
O1 Bi2 O10 76.25(19) . .
O8 Bi2 O10 137.24(19) . .
O2 Bi2 O27 155.13(19) . .
O7 Bi2 O27 81.38(19) . .
O1 Bi2 O27 83.06(18) . .
O8 Bi2 O27 127.12(17) . .
O10 Bi2 O27 88.7(2) . .
O2 Bi2 O11 121.9(3) . .
O7 Bi2 O11 116.6(3) . .
O1 Bi2 O11 161.3(3) . .
O8 Bi2 O11 73.6(3) . .
O10 Bi2 O11 91.9(3) . .
O27 Bi2 O11 82.2(3) . .
O4 Bi3 O7 90.91(19) . .
O4 Bi3 O1 72.22(17) . .
O7 Bi3 O1 70.77(17) . .
O4 Bi3 O6 68.64(17) . .
O7 Bi3 O6 70.71(18) . .
O1 Bi3 O6 123.43(17) . .
O4 Bi3 O22 84.48(18) . .
O7 Bi3 O22 150.41(18) . .
O1 Bi3 O22 80.02(17) . .
O6 Bi3 O22 132.81(18) . .
O4 Bi3 O25 81.42(18) . .
O7 Bi3 O25 139.93(18) . .
O1 Bi3 O25 140.38(17) . .
O6 Bi3 O25 69.87(18) . .
O22 Bi3 O25 68.25(17) . .
O4 Bi3 O30 142.13(17) . .
O7 Bi3 O30 81.91(17) . .
O1 Bi3 O30 137.18(17) . .
O6 Bi3 O30 73.92(17) . .
O22 Bi3 O30 118.66(17) . .
O25 Bi3 O30 80.68(17) . .
O4 Bi3 O26 137.90(19) . .
O7 Bi3 O26 86.1(2) . .
O1 Bi3 O26 67.17(18) . .
O6 Bi3 O26 146.27(19) . .
O22 Bi3 O26 78.2(2) . .
O25 Bi3 O26 125.0(2) . .
O30 Bi3 O26 78.94(19) . .
O5 Bi4 O4 94.37(18) . .
O5 Bi4 O6 73.81(19) . .
O4 Bi4 O6 72.88(18) . .
O5 Bi4 O3 72.59(17) . .
O4 Bi4 O3 70.66(17) . .
O6 Bi4 O3 127.39(18) . .
O5 Bi4 O34 77.43(17) . .
O4 Bi4 O34 152.56(17) . .
O6 Bi4 O34 79.68(16) . .
O3 Bi4 O34 129.11(16) . .
O5 Bi4 O46 66.84(17) . .
O4 Bi4 O46 130.18(16) . .
O6 Bi4 O46 134.72(17) . .
O3 Bi4 O46 59.85(15) . .
O34 Bi4 O46 70.87(14) . .
O5 Bi4 O36 116.86(15) . .
O4 Bi4 O36 119.66(16) . .
O6 Bi4 O36 69.14(16) . .
O3 Bi4 O36 163.47(15) . .
O34 Bi4 O36 47.34(14) . .
O46 Bi4 O36 109.81(14) . .
O5 Bi4 O58 138.2(2) . .
O4 Bi4 O58 96.9(2) . .
O6 Bi4 O58 147.9(2) . .
O3 Bi4 O58 73.5(2) . .
O34 Bi4 O58 106.68(19) . .
O46 Bi4 O58 75.2(2) . .
O36 Bi4 O58 91.7(2) . .
O7 Bi5 O5 91.10(18) . .
O7 Bi5 O8 75.36(19) . .
O5 Bi5 O8 71.40(17) . .
O7 Bi5 O6 71.12(18) . .
O5 Bi5 O6 67.98(17) . .
O8 Bi5 O6 125.76(16) . .
O7 Bi5 O31 87.46(18) . .
O5 Bi5 O31 141.75(18) . .
O8 Bi5 O31 143.78(18) . .
O6 Bi5 O31 75.47(17) . .
O7 Bi5 O33 76.4(2) . .
O5 Bi5 O33 144.78(18) . .
O8 Bi5 O33 73.59(19) . .
O6 Bi5 O33 134.09(18) . .
O31 Bi5 O33 71.46(19) . .
O7 Bi5 O38 170.59(17) . .
O5 Bi5 O38 79.73(15) . .
O8 Bi5 O38 103.36(17) . .
O6 Bi5 O38 103.11(15) . .
O31 Bi5 O38 98.40(16) . .
O33 Bi5 O38 112.37(17) . .
O7 Bi5 O40 140.21(18) . .
O5 Bi5 O40 116.42(17) . .
O8 Bi5 O40 86.40(17) . .
O6 Bi5 O40 144.04(16) . .
O31 Bi5 O40 87.05(18) . .
O33 Bi5 O40 64.49(17) . .
O38 Bi5 O40 48.05(14) . .
O2 Bi6 O5 91.50(19) . .
O2 Bi6 O8 74.60(19) . .
O5 Bi6 O8 70.05(17) . .
O2 Bi6 O3 70.50(18) . .
O5 Bi6 O3 70.71(16) . .
O8 Bi6 O3 125.72(18) . .
O2 Bi6 O19 85.39(18) . .
O5 Bi6 O19 144.88(16) . .
O8 Bi6 O19 141.02(17) . .
O3 Bi6 O19 75.32(16) . .
O2 Bi6 O21 75.0(2) . .
O5 Bi6 O21 138.25(19) . .
O8 Bi6 O21 68.30(19) . .
O3 Bi6 O21 135.35(17) . .
O19 Bi6 O21 74.43(18) . .
O2 Bi6 O43 157.86(19) . .
O5 Bi6 O43 77.20(17) . .
O8 Bi6 O43 83.60(18) . .
O3 Bi6 O43 121.65(16) . .
O19 Bi6 O43 114.79(17) . .
O21 Bi6 O43 100.68(19) . .
O2 Bi6 O46 127.32(17) . .
O5 Bi6 O46 63.47(15) . .
O8 Bi6 O46 127.71(15) . .
O3 Bi6 O46 57.88(15) . .
O19 Bi6 O46 91.03(14) . .
O21 Bi6 O46 152.96(19) . .
O43 Bi6 O46 64.41(16) . .
O2 Bi6 O44 139.58(17) . .
O5 Bi6 O44 123.35(15) . .
O8 Bi6 O44 97.04(18) . .
O3 Bi6 O44 136.01(18) . .
O19 Bi6 O44 76.89(16) . .
O21 Bi6 O44 65.34(19) . .
O43 Bi6 O44 46.21(16) . .
O46 Bi6 O44 89.47(15) . .
O15 Bi7 O14 90.76(19) . .
O15 Bi7 O13 72.88(18) . .
O14 Bi7 O13 70.72(18) . .
O15 Bi7 O16 69.25(17) . .
O14 Bi7 O16 68.12(18) . .
O13 Bi7 O16 122.40(17) . .
O15 Bi7 O34 83.35(17) . .
O14 Bi7 O34 138.87(17) . .
O13 Bi7 O34 142.98(17) . .
O16 Bi7 O34 71.78(16) . .
O15 Bi7 O43 144.72(18) . .
O14 Bi7 O43 89.78(19) . .
O13 Bi7 O43 74.07(17) . .
O16 Bi7 O43 141.81(17) . .
O34 Bi7 O43 117.65(16) . .
O15 Bi7 O38 84.96(17) . .
O14 Bi7 O38 146.19(17) . .
O13 Bi7 O38 75.99(17) . .
O16 Bi7 O38 138.90(17) . .
O34 Bi7 O38 73.97(17) . .
O43 Bi7 O38 75.39(19) . .
O15 Bi7 O46 141.41(18) . .
O14 Bi7 O46 81.72(16) . .
O13 Bi7 O46 136.96(18) . .
O16 Bi7 O46 72.86(16) . .
O34 Bi7 O46 78.19(16) . .
O43 Bi7 O46 73.42(17) . .
O38 Bi7 O46 121.02(15) . .
O14 Bi8 O14 90.8(3) . 2_757
O14 Bi8 O13 70.77(18) . .
O14 Bi8 O13 72.20(18) 2_757 .
O14 Bi8 O13 72.20(18) . 2_757
O14 Bi8 O13 70.77(17) 2_757 2_757
O13 Bi8 O13 126.2(2) . 2_757
O14 Bi8 O42 77.98(18) . .
O14 Bi8 O42 150.06(19) 2_757 .
O13 Bi8 O42 77.89(18) . .
O13 Bi8 O42 129.35(18) 2_757 .
O14 Bi8 O42 150.06(19) . 2_757
O14 Bi8 O42 77.98(18) 2_757 2_757
O13 Bi8 O42 129.35(18) . 2_757
O13 Bi8 O42 77.89(18) 2_757 2_757
O42 Bi8 O42 124.1(3) . 2_757
O14 Bi8 O45' 108.0(4) . 2_757
O14 Bi8 O45' 133.9(3) 2_757 2_757
O13 Bi8 O45' 153.4(3) . 2_757
O13 Bi8 O45' 75.6(4) 2_757 2_757
O42 Bi8 O45' 76.0(3) . 2_757
O42 Bi8 O45' 64.7(3) 2_757 2_757
O14 Bi8 O45' 133.9(3) . .
O14 Bi8 O45' 108.0(4) 2_757 .
O13 Bi8 O45' 75.6(4) . .
O13 Bi8 O45' 153.4(3) 2_757 .
O42 Bi8 O45' 64.7(3) . .
O42 Bi8 O45' 76.0(3) 2_757 .
O45' Bi8 O45' 88.9(7) 2_757 .
O14 Bi9 O15 92.65(19) . 2_757
O14 Bi9 O16 72.71(19) . .
O15 Bi9 O16 72.08(18) 2_757 .
O14 Bi9 O13 70.97(18) . 2_757
O15 Bi9 O13 71.17(18) 2_757 2_757
O16 Bi9 O13 126.01(18) . 2_757
O14 Bi9 O47 88.63(17) . .
O15 Bi9 O47 146.11(18) 2_757 .
O16 Bi9 O47 76.04(17) . .
O13 Bi9 O47 139.90(18) 2_757 .
O14 Bi9 O17 157.67(18) . .
O15 Bi9 O17 78.94(18) 2_757 .
O16 Bi9 O17 85.00(18) . .
O13 Bi9 O17 124.02(17) 2_757 .
O47 Bi9 O17 87.21(17) . .
O14 Bi9 O49 72.16(19) . .
O15 Bi9 O49 140.1(2) 2_757 .
O16 Bi9 O49 132.38(18) . .
O13 Bi9 O49 69.00(19) 2_757 .
O47 Bi9 O49 72.0(2) . .
O17 Bi9 O49 126.81(19) . .
O15 Bi10 O15 94.7(3) 2_757 .
O15 Bi10 O16 72.47(18) 2_757 2_757
O15 Bi10 O16 71.24(18) . 2_757
O15 Bi10 O16 71.24(18) 2_757 .
O15 Bi10 O16 72.47(18) . .
O16 Bi10 O16 125.3(3) 2_757 .
O15 Bi10 O35 147.74(16) 2_757 .
O15 Bi10 O35 82.42(17) . .
O16 Bi10 O35 134.72(16) 2_757 .
O16 Bi10 O35 77.34(16) . .
O15 Bi10 O35 82.42(17) 2_757 2_757
O15 Bi10 O35 147.74(16) . 2_757
O16 Bi10 O35 77.34(16) 2_757 2_757
O16 Bi10 O35 134.72(16) . 2_757
O35 Bi10 O35 116.4(2) . 2_757
O15 Bi10 O51 135.13(19) 2_757 2_757
O15 Bi10 O51 90.54(18) . 2_757
O16 Bi10 O51 67.3(2) 2_757 2_757
O16 Bi10 O51 150.91(18) . 2_757
O35 Bi10 O51 77.12(18) . 2_757
O35 Bi10 O51 70.39(17) 2_757 2_757
O15 Bi10 O51 90.54(18) 2_757 .
O15 Bi10 O51 135.13(19) . .
O16 Bi10 O51 150.91(18) 2_757 .
O16 Bi10 O51 67.3(2) . .
O35 Bi10 O51 70.39(17) . .
O35 Bi10 O51 77.12(18) 2_757 .
O51 Bi10 O51 116.0(3) 2_757 .
O20 S1 O19 114.3(3) . .
O20 S1 O18 112.7(3) . .
O19 S1 O18 109.8(3) . .
O20 S1 C10 107.8(4) . .
O19 S1 C10 106.5(3) . .
O18 S1 C10 105.1(4) . .
O24 S2 O22 113.8(4) . .
O24 S2 O23 111.8(3) . .
O22 S2 O23 111.8(3) . .
O24 S2 C20 107.0(4) . .
O22 S2 C20 106.9(4) . .
O23 S2 C20 104.9(4) . .
O26 S3 O28 113.8(5) . .
O26 S3 O27 110.8(4) . .
O28 S3 O27 113.2(4) . .
O26 S3 C30 107.5(4) . .
O28 S3 C30 107.9(4) . .
O27 S3 C30 102.8(4) . .
O32 S4 O30 112.6(4) . .
O32 S4 O31 112.1(3) . .
O30 S4 O31 112.3(3) . .
O32 S4 C40 108.9(4) . .
O30 S4 C40 102.7(3) . .
O31 S4 C40 107.7(4) . .
O36 S5 O35 114.2(3) . .
O36 S5 O34 110.9(3) . .
O35 S5 O34 111.5(3) . .
O36 S5 C50 109.6(3) . .
O35 S5 C50 106.7(3) . .
O34 S5 C50 103.3(3) . .
O39 S6 O40 113.4(4) . .
O39 S6 O38 113.3(3) . .
O40 S6 O38 110.8(3) . .
O39 S6 C60 107.9(3) . .
O40 S6 C60 106.7(4) . .
O38 S6 C60 104.0(3) . .
O44 S7 O42 113.6(4) . .
O44 S7 O43 112.1(3) . .
O42 S7 O43 111.1(4) . .
O44 S7 C70 109.3(4) . .
O42 S7 C70 107.4(4) . .
O43 S7 C70 102.7(4) . .
O48 S8 O47 112.2(3) . .
O48 S8 O46 111.5(3) . .
O47 S8 O46 112.1(3) . .
O48 S8 C80 108.1(4) . .
O47 S8 C80 108.3(4) . .
O46 S8 C80 104.2(4) . .
O52 S9 O51 110.3(6) . .
O52 S9 O50 114.3(7) . .
O51 S9 O50 111.8(4) . .
O52 S9 C90 107.8(5) . .
O51 S9 C90 108.1(5) . .
O50 S9 C90 104.1(5) . .
Bi2 O1 Bi3 102.10(18) . .
Bi2 O1 Bi1 102.25(19) . .
Bi3 O1 Bi1 100.28(18) . .
Bi2 O2 Bi6 117.8(2) . .
Bi2 O2 Bi1 118.2(2) . .
Bi6 O2 Bi1 115.0(2) . .
Bi1 O3 Bi6 102.64(18) . .
Bi1 O3 Bi4 101.8(2) . .
Bi6 O3 Bi4 98.93(17) . .
Bi4 O4 Bi3 116.8(2) . .
Bi4 O4 Bi1 115.3(2) . .
Bi3 O4 Bi1 117.4(2) . .
Bi4 O5 Bi5 117.5(2) . .
Bi4 O5 Bi6 117.73(19) . .
Bi5 O5 Bi6 113.5(2) . .
Bi4 O6 Bi3 101.65(17) . .
Bi4 O6 Bi5 100.7(2) . .
Bi3 O6 Bi5 97.84(18) . .
Bi5 O7 Bi2 116.9(2) . .
Bi5 O7 Bi3 120.0(2) . .
Bi2 O7 Bi3 114.6(2) . .
Bi5 O8 Bi6 105.03(19) . .
Bi5 O8 Bi2 97.96(18) . .
Bi6 O8 Bi2 96.58(17) . .
Bi7 O13 Bi8 101.99(19) . .
Bi7 O13 Bi9 101.00(19) . 2_757
Bi8 O13 Bi9 99.75(18) . 2_757
Bi8 O14 Bi9 116.9(2) . .
Bi8 O14 Bi7 116.3(2) . .
Bi9 O14 Bi7 118.4(2) . .
Bi10 O15 Bi7 118.9(2) . .
Bi10 O15 Bi9 114.1(2) . 2_757
Bi7 O15 Bi9 114.9(2) . 2_757
Bi9 O16 Bi10 102.63(18) . .
Bi9 O16 Bi7 100.6(2) . .
Bi10 O16 Bi7 99.36(18) . .
S1 O18 Bi1 133.2(3) . .
S1 O19 Bi6 129.5(3) . .
C2 O21 Bi6 142.6(7) . .
S2 O22 Bi3 126.3(3) . .
S2 O23 Bi1 132.0(3) . .
C12 O25 Bi3 149.5(5) . .
S3 O26 Bi3 137.6(4) . .
S3 O27 Bi2 127.7(3) . .
S4 O30 Bi3 132.3(3) . .
S4 O31 Bi5 127.4(3) . .
C32 O33 Bi5 137.2(6) . .
S5 O34 Bi7 138.9(3) . .
S5 O34 Bi4 112.9(3) . .
Bi7 O34 Bi4 107.52(18) . .
S5 O35 Bi10 132.2(3) . .
S5 O36 Bi4 88.4(2) . .
S6 O38 Bi7 134.9(3) . .
S6 O38 Bi5 100.8(3) . .
Bi7 O38 Bi5 108.54(16) . .
S6 O40 Bi5 100.2(3) . .
S7 O42 Bi8 135.6(4) . .
S7 O43 Bi7 131.1(3) . .
S7 O43 Bi6 110.5(3) . .
Bi7 O43 Bi6 107.2(2) . .
S7 O44 Bi6 91.2(3) . .
C62' O45' Bi8 141.3(15) . .
S8 O46 Bi7 133.3(3) . .
S8 O46 Bi4 129.1(3) . .
Bi7 O46 Bi4 93.02(14) . .
S8 O46 Bi6 113.9(3) . .
Bi7 O46 Bi6 96.66(16) . .
Bi4 O46 Bi6 71.33(11) . .
S8 O47 Bi9 127.5(3) . .
C72 O49 Bi9 135.4(7) . .
S9 O51 Bi10 130.7(4) . .
C2 C1 C10 115.7(7) . .
C2 C1 C7 100.4(7) . .
C10 C1 C7 115.4(7) . .
C2 C1 C6 103.2(8) . .
C10 C1 C6 117.6(7) . .
C7 C1 C6 102.1(7) . .
O21 C2 C3' 127.3(17) . .
O21 C2 C1 125.2(8) . .
C3' C2 C1 106.7(17) . .
O21 C2 C3 127.2(12) . .
C1 C2 C3 107.4(12) . .
C2 C3 C4 100.3(15) . .
C5 C4 C3 101.2(13) . .
C5 C4 C3' 114.4(19) . .
C5 C4 C7 103.5(9) . .
C3 C4 C7 106.9(12) . .
C3' C4 C7 97.5(15) . .
C4 C5 C6 103.6(9) . .
C5 C6 C1 102.5(8) . .
C8 C7 C9 110.6(13) . .
C8 C7 C4 109.6(11) . .
C9 C7 C4 115.4(9) . .
C8 C7 C1 113.3(10) . .
C9 C7 C1 113.7(8) . .
C4 C7 C1 93.2(7) . .
C9 C7 C8' 102.7(15) . .
C4 C7 C8' 123.1(14) . .
C1 C7 C8' 108.8(11) . .
C1 C10 S1 117.0(6) . .
C20 C11 C12 114.9(7) . .
C20 C11 C17 115.8(7) . .
C12 C11 C17 97.7(6) . .
C20 C11 C16 118.0(7) . .
C12 C11 C16 104.7(7) . .
C17 C11 C16 103.1(7) . .
O25 C12 C13 125.0(7) . .
O25 C12 C11 128.1(7) . .
C13 C12 C11 106.9(7) . .
C12 C13 C14 102.1(7) . .
C13 C14 C17 101.6(7) . .
C13 C14 C15 106.2(8) . .
C17 C14 C15 103.6(7) . .
C14 C15 C16 102.4(7) . .
C11 C16 C15 104.1(7) . .
C18 C17 C14 116.1(7) . .
C18 C17 C11 113.5(7) . .
C14 C17 C11 94.7(7) . .
C18 C17 C19 106.6(8) . .
C14 C17 C19 111.8(8) . .
C11 C17 C19 114.0(7) . .
C11 C20 S2 118.0(6) . .
C30 C21 C22 113.7(7) . .
C30 C21 C26 120.5(7) . .
C22 C21 C26 105.5(7) . .
C30 C21 C27 115.3(7) . .
C22 C21 C27 98.0(6) . .
C26 C21 C27 100.7(7) . .
O29 C22 C21 125.4(8) . .
O29 C22 C23 125.9(8) . .
C21 C22 C23 108.7(7) . .
C22 C23 C24 100.2(7) . .
C25 C24 C27 101.8(8) . .
C25 C24 C23 108.1(8) . .
C27 C24 C23 103.1(7) . .
C26 C25 C24 103.7(8) . .
C25 C26 C21 105.4(8) . .
C28 C27 C29 108.6(8) . .
C28 C27 C24 115.3(8) . .
C29 C27 C24 114.9(8) . .
C28 C27 C21 112.4(7) . .
C29 C27 C21 112.0(7) . .
C24 C27 C21 93.1(7) . .
C21 C30 S3 118.6(6) . .
C40 C31 C32 116.7(7) . .
C40 C31 C37 124.9(8) . .
C32 C31 C37 100.7(7) . .
C40 C31 C36 109.6(6) . .
C32 C31 C36 101.1(7) . .
C37 C31 C36 100.4(6) . .
O33 C32 C33 127.5(9) . .
O33 C32 C31 126.2(8) . .
C33 C32 C31 106.0(7) . .
C34 C33 C32 104.0(8) . .
C33 C34 C35 107.3(9) . .
C33 C34 C37 102.5(7) . .
C35 C34 C37 102.1(8) . .
C36 C35 C34 102.1(7) . .
C35 C36 C31 105.7(7) . .
C39 C37 C38 109.6(9) . .
C39 C37 C34 114.0(8) . .
C38 C37 C34 111.3(8) . .
C39 C37 C31 112.8(7) . .
C38 C37 C31 114.4(8) . .
C34 C37 C31 94.1(7) . .
C31 C40 S4 120.4(6) . .
C42 C41 C50 114.9(6) . .
C42 C41 C46 106.1(6) . .
C50 C41 C46 118.0(6) . .
C42 C41 C47 98.4(6) . .
C50 C41 C47 115.1(6) . .
C46 C41 C47 101.9(6) . .
O37 C42 C41 125.8(7) . .
O37 C42 C43 126.3(7) . .
C41 C42 C43 107.9(6) . .
C42 C43 C44 101.2(6) . .
C45 C44 C43 107.7(7) . .
C45 C44 C47 103.9(6) . .
C43 C44 C47 102.9(6) . .
C44 C45 C46 103.1(6) . .
C41 C46 C45 103.0(6) . .
C49 C47 C48 107.7(6) . .
C49 C47 C44 113.8(6) . .
C48 C47 C44 115.6(6) . .
C49 C47 C41 113.8(6) . .
C48 C47 C41 113.0(6) . .
C44 C47 C41 92.6(5) . .
C41 C50 S5 113.9(5) . .
C60 C51 C52 114.4(6) . .
C60 C51 C56 116.8(6) . .
C52 C51 C56 106.7(6) . .
C60 C51 C57 116.4(6) . .
C52 C51 C57 97.8(6) . .
C56 C51 C57 102.4(6) . .
O41 C52 C53 127.3(8) . .
O41 C52 C51 127.3(7) . .
C53 C52 C51 105.3(7) . .
C52 C53 C54 102.7(7) . .
C53 C54 C55 107.1(9) . .
C53 C54 C57 103.3(7) . .
C55 C54 C57 103.7(7) . .
C54 C55 C56 102.2(7) . .
C55 C56 C51 103.9(7) . .
C58 C57 C59 109.4(8) . .
C58 C57 C54 115.0(7) . .
C59 C57 C54 112.9(7) . .
C58 C57 C51 113.0(7) . .
C59 C57 C51 113.0(7) . .
C54 C57 C51 92.8(6) . .
C51 C60 S6 115.2(5) . .
C70 C61 C66 116.1(11) . .
C70 C61 C62 112.8(10) . .
C66 C61 C62 98.4(10) . .
C70 C61 C67 123.7(11) . .
C66 C61 C67 102.8(11) . .
C62 C61 C67 98.9(10) . .
O45 C62 C63 125.3(13) . .
O45 C62 C61 125.6(13) . .
C63 C62 C61 108.6(11) . .
C62 C63 C64 101.4(12) . .
C65 C64 C63 107.6(14) . .
C65 C64 C67 102.5(13) . .
C63 C64 C67 102.9(12) . .
C64 C65 C66 104.1(12) . .
C61 C66 C65 103.2(13) . .
C69 C67 C68 107.3(14) . .
C69 C67 C64 115.7(13) . .
C68 C67 C64 110.5(13) . .
C69 C67 C61 113.0(14) . .
C68 C67 C61 115.7(12) . .
C64 C67 C61 94.4(11) . .
C61 C70 S7 124.5(8) . .
C62' C61' C67' 96.6(16) . .
C62' C61' C66' 104.7(18) . .
C67' C61' C66' 105.8(18) . .
O45' C62' C63' 124(2) . .
O45' C62' C61' 130(2) . .
C63' C62' C61' 106.1(18) . .
C62' C63' C64' 101.8(18) . .
C67' C64' C65' 108(2) . .
C67' C64' C63' 99(2) . .
C65' C64' C63' 101(2) . .
C66' C65' C64' 108(3) . .
C65' C66' C61' 101(2) . .
C68' C67' C64' 121(2) . .
C68' C67' C69' 106(2) . .
C64' C67' C69' 110(3) . .
C68' C67' C61' 113(2) . .
C64' C67' C61' 92.6(18) . .
C69' C67' C61' 114(2) . .
C72 C71 C80 115.6(7) . .
C72 C71 C76 104.9(7) . .
C80 C71 C76 117.9(7) . .
C72 C71 C77 98.2(6) . .
C80 C71 C77 115.7(6) . .
C76 C71 C77 101.9(7) . .
O49 C72 C71 126.9(8) . .
O49 C72 C73 125.4(8) . .
C71 C72 C73 107.5(7) . .
C72 C73 C74 101.8(7) . .
C73 C74 C75 106.3(8) . .
C73 C74 C77 103.0(7) . .
C75 C74 C77 103.2(7) . .
C76 C75 C74 102.9(7) . .
C75 C76 C71 104.3(7) . .
C78 C77 C79 110.6(9) . .
C78 C77 C74 114.9(8) . .
C79 C77 C74 111.7(8) . .
C78 C77 C71 112.5(7) . .
C79 C77 C71 112.9(8) . .
C74 C77 C71 93.4(6) . .
C71 C80 S8 116.3(6) . .
C90 C81 C86 125.6(12) . .
C90 C81 C82 108.2(13) . .
C86 C81 C82 108.4(14) . .
C90 C81 C87 117.4(14) . .
C86 C81 C87 101.5(14) . .
C82 C81 C87 89.9(11) . .
O53 C82 C83 125.0(15) . .
O53 C82 C81 125.4(15) . .
C83 C82 C81 109.6(14) . .
C82 C83 C84 102.2(12) . .
C83 C84 C87 101.3(11) . .
C83 C84 C85 106.5(12) . .
C87 C84 C85 101.5(13) . .
C86 C85 C84 105.8(11) . .
C81 C86 C85 104.3(13) . .
C84 C87 C89 114.1(12) . .
C84 C87 C88 112.7(13) . .
C89 C87 C88 108.0(12) . .
C84 C87 C81 96.5(11) . .
C89 C87 C81 108.4(12) . .
C88 C87 C81 117.0(12) . .
C82' C81' C87' 118(3) . .
C82' C81' C86' 89(3) . .
C87' C81' C86' 103(2) . .
O53' C82' C81' 126(3) . .
O53' C82' C83' 128(3) . .
C81' C82' C83' 102(3) . .
C82' C83' C84' 104(3) . .
C83' C84' C85' 105(3) . .
C83' C84' C87' 98(3) . .
C85' C84' C87' 102(3) . .
C86' C85' C84' 96(2) . .
C81' C86' C85' 107(3) . .
C81' C87' C88' 121(3) . .
C81' C87' C89' 108(2) . .
C88' C87' C89' 108(2) . .
C81' C87' C84' 93(2) . .
C88' C87' C84' 109(3) . .
C89' C87' C84' 119(3) . .
C81 C90 S9 116.3(10) . .
C2 C3' C4 101(2) . .

loop_
_geom_bond_atom_site_label_1
_geom_bond_atom_site_label_2
_geom_bond_distance
_geom_bond_site_symmetry_2
Bi1 O4 2.197(5) .
Bi1 O2 2.225(5) .
Bi1 O3 2.299(5) .
Bi1 O1 2.486(5) .
Bi1 O18 2.639(6) .
Bi1 O9 2.659(6) .
Bi1 O23 2.707(6) .
Bi1 O12 2.831(5) .
Bi2 O2 2.133(5) .
Bi2 O7 2.162(5) .
Bi2 O1 2.316(5) .
Bi2 O8 2.549(5) .
Bi2 O10 2.586(6) .
Bi2 O27 2.654(6) .
Bi2 O11 2.928(14) .
Bi3 O4 2.176(5) .
Bi3 O7 2.178(5) .
Bi3 O1 2.380(5) .
Bi3 O6 2.464(5) .
Bi3 O22 2.639(5) .
Bi3 O25 2.663(6) .
Bi3 O30 2.676(6) .
Bi3 O26 2.754(6) .
Bi4 O5 2.091(5) .
Bi4 O4 2.141(5) .
Bi4 O6 2.278(5) .
Bi4 O3 2.422(5) .
Bi4 O34 2.642(5) .
Bi4 O46 3.096(5) .
Bi4 O36 3.224(5) .
Bi4 O58 3.226(8) .
Bi5 O7 2.127(5) .
Bi5 O5 2.199(4) .
Bi5 O8 2.291(5) .
Bi5 O6 2.482(5) .
Bi5 O31 2.600(6) .
Bi5 O33 2.699(6) .
Bi5 O38 2.960(5) .
Bi5 O40 2.981(6) .
Bi6 O2 2.144(5) .
Bi6 O5 2.209(5) .
Bi6 O8 2.354(5) .
Bi6 O3 2.421(5) .
Bi6 O19 2.587(5) .
Bi6 O21 2.644(6) .
Bi6 O43 2.819(6) .
Bi6 O46 3.214(5) .
Bi6 O44 3.286(6) .
Bi7 O15 2.170(5) .
Bi7 O14 2.170(5) .
Bi7 O13 2.341(5) .
Bi7 O16 2.521(5) .
Bi7 O34 2.594(5) .
Bi7 O43 2.695(6) .
Bi7 O38 2.698(5) .
Bi7 O46 2.713(5) .
Bi8 O14 2.137(5) .
Bi8 O14 2.137(5) 2_757
Bi8 O13 2.367(5) .
Bi8 O13 2.367(5) 2_757
Bi8 O42 2.695(6) .
Bi8 O42 2.695(6) 2_757
Bi8 O45' 2.868(17) 2_757
Bi8 O45' 2.868(17) .
Bi9 O14 2.152(5) .
Bi9 O15 2.185(5) 2_757
Bi9 O16 2.302(5) .
Bi9 O13 2.415(5) 2_757
Bi9 O47 2.610(5) .
Bi9 O17 2.672(6) .
Bi9 O49 2.869(7) .
Bi9 O41 2.999(6) 2_757
Bi10 O15 2.160(5) 2_757
Bi10 O15 2.160(5) .
Bi10 O16 2.367(5) 2_757
Bi10 O16 2.367(5) .
Bi10 O35 2.735(5) .
Bi10 O35 2.735(5) 2_757
Bi10 O51 3.078(6) 2_757
Bi10 O51 3.078(6) .
S1 O20 1.447(6) .
S1 O19 1.457(5) .
S1 O18 1.468(6) .
S1 C10 1.772(8) .
S2 O24 1.448(6) .
S2 O22 1.468(6) .
S2 O23 1.482(6) .
S2 C20 1.775(9) .
S3 O26 1.451(7) .
S3 O28 1.456(7) .
S3 O27 1.485(7) .
S3 C30 1.782(8) .
S4 O32 1.459(6) .
S4 O30 1.464(6) .
S4 O31 1.466(6) .
S4 C40 1.782(8) .
S5 O36 1.448(5) .
S5 O35 1.466(5) .
S5 O34 1.483(5) .
S5 C50 1.782(7) .
S6 O39 1.449(6) .
S6 O40 1.462(6) .
S6 O38 1.477(5) .
S6 C60 1.793(7) .
S7 O44 1.446(6) .
S7 O42 1.459(7) .
S7 O43 1.488(7) .
S7 C70 1.781(10) .
S8 O48 1.444(5) .
S8 O47 1.461(5) .
S8 O46 1.482(5) .
S8 C80 1.768(9) .
S9 O52 1.459(9) .
S9 O51 1.478(8) .
S9 O50 1.511(9) .
S9 C90 1.763(10) .
O13 Bi9 2.415(5) 2_757
O15 Bi9 2.185(5) 2_757
O21 C2 1.223(11) .
O25 C12 1.204(10) .
O29 C22 1.200(10) .
O33 C32 1.206(11) .
O37 C42 1.223(9) .
O41 C52 1.202(11) .
O45 C62 1.205(16) .
O45' C62' 1.21(3) .
O49 C72 1.220(11) .
O53 C82 1.272(19) .
O53' C82' 1.281(10) .
C1 C2 1.524(12) .
C1 C10 1.536(11) .
C1 C7 1.575(11) .
C1 C6 1.576(13) .
C2 C3' 1.51(4) .
C2 C3 1.53(3) .
C3 C4 1.54(3) .
C4 C5 1.519(18) .
C4 C3' 1.55(4) .
C4 C7 1.555(15) .
C5 C6 1.576(13) .
C7 C8 1.47(2) .
C7 C9 1.537(13) .
C7 C8' 1.68(3) .
C11 C20 1.520(12) .
C11 C12 1.534(10) .
C11 C17 1.552(12) .
C11 C16 1.556(12) .
C12 C13 1.512(11) .
C13 C14 1.524(12) .
C14 C17 1.545(12) .
C14 C15 1.551(14) .
C15 C16 1.565(12) .
C17 C18 1.523(13) .
C17 C19 1.563(12) .
C21 C30 1.497(12) .
C21 C22 1.525(11) .
C21 C26 1.561(12) .
C21 C27 1.610(11) .
C22 C23 1.534(12) .
C23 C24 1.561(13) .
C24 C25 1.549(15) .
C24 C27 1.560(14) .
C25 C26 1.521(15) .
C27 C28 1.516(13) .
C27 C29 1.529(11) .
C31 C40 1.505(11) .
C31 C32 1.528(12) .
C31 C37 1.575(11) .
C31 C36 1.609(12) .
C32 C33 1.517(12) .
C33 C34 1.508(14) .
C34 C35 1.562(13) .
C34 C37 1.573(14) .
C35 C36 1.537(13) .
C37 C39 1.505(14) .
C37 C38 1.520(12) .
C41 C42 1.506(10) .
C41 C50 1.533(10) .
C41 C46 1.554(11) .
C41 C47 1.584(9) .
C42 C43 1.512(10) .
C43 C44 1.523(11) .
C44 C45 1.496(12) .
C44 C47 1.558(10) .
C45 C46 1.579(11) .
C47 C49 1.532(11) .
C47 C48 1.541(10) .
C51 C60 1.516(10) .
C51 C52 1.543(11) .
C51 C56 1.579(11) .
C51 C57 1.585(11) .
C52 C53 1.520(12) .
C53 C54 1.526(13) .
C54 C55 1.543(15) .
C54 C57 1.548(12) .
C55 C56 1.560(12) .
C57 C58 1.495(13) .
C57 C59 1.531(11) .
C61 C70 1.510(15) .
C61 C66 1.547(19) .
C61 C62 1.582(18) .
C61 C67 1.58(2) .
C62 C63 1.49(2) .
C63 C64 1.55(2) .
C64 C65 1.50(2) .
C64 C67 1.55(2) .
C65 C66 1.58(2) .
C67 C69 1.51(2) .
C67 C68 1.55(2) .
C61' C62' 1.54(3) .
C61' C67' 1.60(3) .
C61' C66' 1.62(3) .
C62' C63' 1.50(3) .
C63' C64' 1.62(3) .
C64' C67' 1.52(4) .
C64' C65' 1.54(5) .
C65' C66' 1.45(5) .
C67' C68' 1.507(18) .
C67' C69' 1.551(10) .
C71 C72 1.513(11) .
C71 C80 1.519(10) .
C71 C76 1.586(12) .
C71 C77 1.592(12) .
C72 C73 1.522(11) .
C73 C74 1.527(13) .
C74 C75 1.558(13) .
C74 C77 1.558(11) .
C75 C76 1.551(13) .
C77 C78 1.506(14) .
C77 C79 1.535(13) .
C81 C90 1.50(2) .
C81 C86 1.54(2) .
C81 C82 1.60(2) .
C81 C87 1.63(2) .
C82 C83 1.50(2) .
C83 C84 1.52(2) .
C84 C87 1.537(19) .
C84 C85 1.56(2) .
C85 C86 1.56(2) .
C87 C89 1.55(2) .
C87 C88 1.56(2) .
C81' C82' 1.37(5) .
C81' C87' 1.41(5) .
C81' C86' 1.55(4) .
C82' C83' 1.50(5) .
C83' C84' 1.52(5) .
C84' C85' 1.56(2) .
C84' C87' 1.63(5) .
C85' C86' 1.56(2) .
C87' C88' 1.529(19) .
C87' C89' 1.55(4) .
